data_1564114
loop_
_publ_author_name
'Li, Jun-Xia'
'Du, Zhong-Xiang'
'Zhang, Lu-Lu'
'Liu, Duo-Li'
'Pan, Qiu-Yue'

_publ_section_title
;
 Doubly mononuclear cocrystal and oxalato-bridged binuclear copper
 compounds containing flexible 2-((3,5,6-trichloropyridin-2-yl)oxy)acetate
 tectons: Synthesis, crystal analysis and magnetic properties
;
_journal_name_full 'Inorganica Chimica Acta'
_journal_page_first 119890
_journal_paper_doi 10.1016/j.ica.2020.119890
_journal_volume 512
_journal_year 2020
_chemical_formula_moiety 'C14 H14 Cl6 Cu N2 O10, C14 H10 Cl6 Cu N2 O8'
_chemical_formula_sum 'C28 H24 Cl12 Cu2 N4 O18'
_chemical_formula_weight 1256.99
_space_group_crystal_system monoclinic
_space_group_IT_number 15
_space_group_name_Hall '-I 2ya'
_space_group_name_H-M_alt 'I 1 2/a 1'
_atom_sites_solution_hydrogens mixed
_atom_sites_solution_primary iterative
_cell_angle_alpha 90
_cell_angle_beta 98.136(2)
_cell_angle_gamma 90
_cell_formula_units_Z 4
_cell_length_a 19.2945(5)
_cell_length_b 6.0859(2)
_cell_length_c 37.7878(9)
_cell_measurement_reflns_used 7664
_cell_measurement_temperature 290.2(3)
_cell_measurement_theta_max 27.3940
_cell_measurement_theta_min 3.7170
_cell_volume 4392.5(2)
_computing_cell_refinement 'CrysAlisPro 1.171.40.53 (Rigaku OD, 2019)'
_computing_data_collection 'CrysAlisPro 1.171.40.53 (Rigaku OD, 2019)'
_computing_data_reduction 'CrysAlisPro 1.171.40.53 (Rigaku OD, 2019)'
_computing_molecular_graphics 'Olex2 (Dolomanov et al., 2009)'
_computing_publication_material 'Olex2 (Dolomanov et al., 2009)'
_computing_structure_refinement 'ShelXL (Sheldrick, 2015)'
_computing_structure_solution 'olex2.solve (Bourhis et al., 2015)'
_diffrn_ambient_temperature 290.2(3)
_diffrn_detector 'CCD plate'
_diffrn_detector_area_resol_mean 8.0584
_diffrn_detector_type EosS2
_diffrn_measured_fraction_theta_full 0.998
_diffrn_measured_fraction_theta_max 0.832
_diffrn_measurement_details
;
List of Runs (angles in degrees, time in seconds):

  # Type    Start    End  Width  t~exp~   \w     \q     \k     \f   Frames
--------------------------------------------------------------------------
  1  \w    -72.00 -38.00   1.00   15.00    --  -13.49-178.00  90.00   34
  2  \w    -49.00  23.00   1.00   15.00    --   14.89 -57.00  60.00   72
  3  \w     35.00  73.00   1.00   15.00    --   14.89 178.00   0.00   38
  4  \w      1.00  84.00   1.00   15.00    --   14.89  38.00  30.00   83
;
_diffrn_measurement_device 'four-circle diffractometer'
_diffrn_measurement_device_type 'SuperNova, Single source at offset/far, EosS2'
_diffrn_measurement_method '\w scans'
_diffrn_orient_matrix_type 'CrysAlisPro convention (1999,Acta A55,543-557)'
_diffrn_orient_matrix_UB_11 -0.0314131000
_diffrn_orient_matrix_UB_12 0.0150415000
_diffrn_orient_matrix_UB_13 -0.0119840000
_diffrn_orient_matrix_UB_21 -0.0147729000
_diffrn_orient_matrix_UB_22 0.0574931000
_diffrn_orient_matrix_UB_23 0.0134409000
_diffrn_orient_matrix_UB_31 0.0132005000
_diffrn_orient_matrix_UB_32 0.1003134000
_diffrn_orient_matrix_UB_33 -0.0059122000
_diffrn_radiation_monochromator mirror
_diffrn_radiation_probe x-ray
_diffrn_radiation_type MoK\a
_diffrn_radiation_wavelength 0.71073
_diffrn_reflns_av_R_equivalents 0.0262
_diffrn_reflns_av_unetI/netI 0.0445
_diffrn_reflns_Laue_measured_fraction_full 0.998
_diffrn_reflns_Laue_measured_fraction_max 0.832
_diffrn_reflns_limit_h_max 25
_diffrn_reflns_limit_h_min -23
_diffrn_reflns_limit_k_max 8
_diffrn_reflns_limit_k_min -6
_diffrn_reflns_limit_l_max 46
_diffrn_reflns_limit_l_min -50
_diffrn_reflns_number 10197
_diffrn_reflns_point_group_measured_fraction_full 0.998
_diffrn_reflns_point_group_measured_fraction_max 0.832
_diffrn_reflns_theta_full 25.242
_diffrn_reflns_theta_max 28.458
_diffrn_reflns_theta_min 3.257
_diffrn_source 'micro-focus sealed X-ray tube'
_diffrn_source_type 'SuperNova (Mo) X-ray Source'
_exptl_absorpt_coefficient_mu 1.775
_exptl_absorpt_correction_T_max 1.00000
_exptl_absorpt_correction_T_min 0.86043
_exptl_absorpt_correction_type multi-scan
_exptl_absorpt_process_details
;
CrysAlisPro 1.171.40.53 (Rigaku Oxford Diffraction, 2019)
Empirical absorption correction using spherical harmonics,
 implemented in SCALE3 ABSPACK scaling algorithm.
;
_exptl_crystal_colour blue
_exptl_crystal_colour_primary blue
_exptl_crystal_density_diffrn 1.901
_exptl_crystal_description block
_exptl_crystal_F_000 2504
_exptl_crystal_size_max 0.22
_exptl_crystal_size_mid 0.15
_exptl_crystal_size_min 0.11
_refine_diff_density_max 0.398
_refine_diff_density_min -0.367
_refine_diff_density_rms 0.071
_refine_ls_extinction_coef .
_refine_ls_extinction_method none
_refine_ls_goodness_of_fit_ref 1.066
_refine_ls_hydrogen_treatment constr
_refine_ls_matrix_type full
_refine_ls_number_parameters 294
_refine_ls_number_reflns 4619
_refine_ls_number_restraints 0
_refine_ls_restrained_S_all 1.066
_refine_ls_R_factor_all 0.0516
_refine_ls_R_factor_gt 0.0391
_refine_ls_shift/su_max 0.001
_refine_ls_shift/su_mean 0.000
_refine_ls_structure_factor_coef Fsqd
_refine_ls_weighting_details 'w=1/[\s^2^(Fo^2^)+(0.0288P)^2^+2.0683P] where P=(Fo^2^+2Fc^2^)/3'
_refine_ls_weighting_scheme calc
_refine_ls_wR_factor_gt 0.0762
_refine_ls_wR_factor_ref 0.0824
_reflns_Friedel_coverage 0.000
_reflns_Friedel_fraction_full .
_reflns_Friedel_fraction_max .
_reflns_number_gt 3781
_reflns_number_total 4619
_reflns_threshold_expression 'I > 2\s(I)'
_cod_data_source_file ICA-2020-512-119890.cif
_cod_data_source_block cu
_cod_database_code 1564114
_shelx_space_group_comment
;
The symmetry employed for this shelxl refinement is uniquely defined
by the following loop, which should always be used as a source of
symmetry information in preference to the above space-group names.
They are only intended as comments.
;
_shelx_estimated_absorpt_t_max 0.829
_shelx_estimated_absorpt_t_min 0.696
_reflns_odcompleteness_completeness 99.68
_reflns_odcompleteness_iscentric 1
_reflns_odcompleteness_theta 25.30
_olex2_refinement_description
;
1. Fixed Uiso
 At 1.2 times of:
  All C(H) groups, All C(H,H) groups
 At 1.5 times of:
  All O(H,H) groups
2.a Rotating group:
 O4(H4A,H4B), O5(H5A,H5B), O9(H9A,H9B)
2.b Secondary CH2 refined with riding coordinates:
 C6(H6A,H6B), C13(H13A,H13B)
2.c Aromatic/amide H refined with riding coordinates:
 C3(H3), C11(H11)
;

loop_
_space_group_symop_operation_xyz
'x, y, z'
'-x+1/2, y, -z'
'x+1/2, y+1/2, z+1/2'
'-x+1, y+1/2, -z+1/2'
'-x, -y, -z'
'x-1/2, -y, z'
'-x+1/2, -y+1/2, -z+1/2'
'x, -y+1/2, z+1/2'

loop_
_atom_site_label
_atom_site_type_symbol
_atom_site_fract_x
_atom_site_fract_y
_atom_site_fract_z
_atom_site_U_iso_or_equiv
_atom_site_adp_type
_atom_site_occupancy
_atom_site_site_symmetry_order
_atom_site_calc_flag
_atom_site_refinement_flags_posn
_atom_site_refinement_flags_adp
_atom_site_refinement_flags_occupancy
_atom_site_disorder_assembly
_atom_site_disorder_group
Cu1 Cu 0.5000 0.5000 0.5000 0.02052(12) Uani 1 2 d S T P . .
Cu2 Cu 0.2500 0.57766(7) 0.5000 0.02261(13) Uani 1 2 d S T P . .
Cl1 Cl 0.59029(4) 1.54386(13) 0.62403(2) 0.0429(2) Uani 1 1 d . . . . .
Cl2 Cl 0.44347(5) 1.48676(15) 0.73461(2) 0.0580(3) Uani 1 1 d . . . . .
Cl3 Cl 0.37853(5) 1.04156(15) 0.70087(2) 0.0506(2) Uani 1 1 d . . . . .
Cl4 Cl 0.14956(4) -0.43165(13) 0.39110(2) 0.0430(2) Uani 1 1 d . . . . .
Cl5 Cl 0.29042(6) -0.47380(15) 0.27810(2) 0.0651(3) Uani 1 1 d . . . . .
Cl6 Cl 0.36163(5) -0.01730(15) 0.30380(2) 0.0574(3) Uani 1 1 d . . . . .
O1 O 0.46488(9) 0.7231(3) 0.53711(5) 0.0277(4) Uani 1 1 d . . . . .
O2 O 0.55949(9) 0.9379(3) 0.54775(5) 0.0310(5) Uani 1 1 d . . . . .
O3 O 0.51184(10) 1.1427(3) 0.60121(5) 0.0347(5) Uani 1 1 d . . . . .
O4 O 0.57811(9) 0.3843(3) 0.53892(5) 0.0339(5) Uani 1 1 d . . . . .
H4A H 0.6197 0.4179 0.5337 0.051 Uiso 1 1 d GR . . . .
H4B H 0.5787 0.2404 0.5391 0.051 Uiso 1 1 d GR . . . .
O5 O 0.56767(9) 0.7436(3) 0.48580(5) 0.0295(4) Uani 1 1 d . . . . .
H5A H 0.6060 0.6847 0.4806 0.044 Uiso 1 1 d GR . . . .
H5B H 0.5822 0.8270 0.5041 0.044 Uiso 1 1 d GR . . . .
O6 O 0.28584(9) 0.4363(3) 0.45997(5) 0.0297(5) Uani 1 1 d . . . . .
O7 O 0.19846(9) 0.2006(3) 0.46128(5) 0.0306(5) Uani 1 1 d . . . . .
O8 O 0.23422(10) -0.0319(3) 0.40694(5) 0.0348(5) Uani 1 1 d . . . . .
O9 O 0.32544(10) 0.7870(3) 0.51725(5) 0.0377(5) Uani 1 1 d . . . . .
H9A H 0.3596 0.7213 0.5307 0.057 Uiso 1 1 d GR . . . .
H9B H 0.3108 0.8819 0.5316 0.057 Uiso 1 1 d GR . . . .
N1 N 0.45235(12) 1.1114(4) 0.64956(6) 0.0306(6) Uani 1 1 d . . . . .
N2 N 0.29113(13) -0.0436(4) 0.35723(6) 0.0341(6) Uani 1 1 d . . . . .
C1 C 0.49722(14) 1.2179(5) 0.63275(7) 0.0292(6) Uani 1 1 d . . . . .
C2 C 0.53029(15) 1.4119(5) 0.64641(7) 0.0309(7) Uani 1 1 d . . . . .
C3 C 0.51418(16) 1.4928(5) 0.67804(8) 0.0370(7) Uani 1 1 d . . . . .
H3 H 0.5352 1.6213 0.6876 0.044 Uiso 1 1 calc R . . . .
C4 C 0.46686(16) 1.3836(5) 0.69559(7) 0.0342(7) Uani 1 1 d . . . . .
C5 C 0.43792(15) 1.1921(5) 0.68037(7) 0.0311(7) Uani 1 1 d . . . . .
C6 C 0.47124(15) 0.9585(4) 0.58628(7) 0.0295(6) Uani 1 1 d . . . . .
H6A H 0.4232 1.0039 0.5789 0.035 Uiso 1 1 calc R . . . .
H6B H 0.4713 0.8444 0.6042 0.035 Uiso 1 1 calc R . . . .
C7 C 0.50197(14) 0.8701(4) 0.55451(7) 0.0248(6) Uani 1 1 d . . . . .
C8 C 0.24602(14) -0.1318(5) 0.37630(7) 0.0304(7) Uani 1 1 d . . . . .
C9 C 0.30240(16) -0.1458(5) 0.32740(8) 0.0382(7) Uani 1 1 d . . . . .
C10 C 0.27109(17) -0.3405(5) 0.31578(8) 0.0394(8) Uani 1 1 d . . . . .
C11 C 0.22337(17) -0.4307(5) 0.33560(8) 0.0387(8) Uani 1 1 d . . . . .
H11 H 0.2005 -0.5610 0.3283 0.046 Uiso 1 1 calc R . . . .
C12 C 0.20994(15) -0.3269(5) 0.36608(8) 0.0335(7) Uani 1 1 d . . . . .
C13 C 0.27692(14) 0.1554(4) 0.41748(7) 0.0294(6) Uani 1 1 d . . . . .
H13A H 0.2754 0.2571 0.3976 0.035 Uiso 1 1 calc R . . . .
H13B H 0.3251 0.1099 0.4244 0.035 Uiso 1 1 calc R . . . .
C14 C 0.25029(13) 0.2660(4) 0.44841(7) 0.0241(6) Uani 1 1 d . . . . .

loop_
_atom_site_aniso_label
_atom_site_aniso_U_11
_atom_site_aniso_U_22
_atom_site_aniso_U_33
_atom_site_aniso_U_23
_atom_site_aniso_U_13
_atom_site_aniso_U_12
Cu1 0.0169(2) 0.0187(3) 0.0273(3) -0.00186(19) 0.00766(18) -0.00042(19)
Cu2 0.0207(2) 0.0222(3) 0.0257(3) 0.000 0.00633(19) 0.000
Cl1 0.0431(5) 0.0441(5) 0.0424(4) -0.0001(4) 0.0097(4) -0.0133(4)
Cl2 0.0842(7) 0.0552(6) 0.0391(5) -0.0161(4) 0.0242(5) -0.0020(5)
Cl3 0.0583(5) 0.0538(5) 0.0440(5) -0.0011(4) 0.0219(4) -0.0139(4)
Cl4 0.0362(4) 0.0394(5) 0.0537(5) -0.0026(4) 0.0072(4) -0.0057(4)
Cl5 0.1018(8) 0.0573(6) 0.0373(5) -0.0148(4) 0.0132(5) 0.0188(6)
Cl6 0.0749(6) 0.0576(6) 0.0466(5) 0.0028(4) 0.0321(5) 0.0032(5)
O1 0.0234(10) 0.0259(10) 0.0349(11) -0.0101(9) 0.0080(8) -0.0022(9)
O2 0.0231(10) 0.0317(11) 0.0392(12) -0.0062(9) 0.0080(9) -0.0029(9)
O3 0.0405(12) 0.0354(12) 0.0303(11) -0.0105(9) 0.0122(9) -0.0114(10)
O4 0.0253(10) 0.0335(12) 0.0429(12) 0.0071(9) 0.0049(9) -0.0050(9)
O5 0.0235(10) 0.0270(11) 0.0403(12) -0.0038(9) 0.0122(8) -0.0026(9)
O6 0.0286(10) 0.0287(11) 0.0333(11) -0.0056(9) 0.0091(9) -0.0076(9)
O7 0.0292(11) 0.0291(11) 0.0366(11) -0.0020(9) 0.0151(9) -0.0039(9)
O8 0.0376(11) 0.0332(11) 0.0363(12) -0.0118(9) 0.0145(9) -0.0104(10)
O9 0.0228(10) 0.0360(12) 0.0542(13) -0.0184(10) 0.0051(9) 0.0035(9)
N1 0.0343(13) 0.0286(14) 0.0300(13) -0.0029(11) 0.0081(11) -0.0040(12)
N2 0.0393(14) 0.0318(14) 0.0328(14) -0.0014(11) 0.0107(11) 0.0034(12)
C1 0.0302(16) 0.0289(16) 0.0288(15) -0.0030(13) 0.0049(12) 0.0024(13)
C2 0.0344(16) 0.0300(16) 0.0284(16) 0.0004(13) 0.0044(13) -0.0038(14)
C3 0.0468(19) 0.0272(16) 0.0359(17) -0.0075(14) 0.0024(15) -0.0045(15)
C4 0.0436(18) 0.0333(17) 0.0264(16) -0.0056(13) 0.0074(14) 0.0035(15)
C5 0.0334(16) 0.0355(17) 0.0253(15) 0.0015(13) 0.0072(12) -0.0008(14)
C6 0.0326(16) 0.0262(16) 0.0305(15) -0.0075(12) 0.0069(12) -0.0035(13)
C7 0.0249(14) 0.0206(15) 0.0284(15) 0.0011(12) 0.0017(12) 0.0031(12)
C8 0.0303(16) 0.0303(17) 0.0302(16) -0.0031(13) 0.0034(13) 0.0032(14)
C9 0.0455(19) 0.0387(18) 0.0318(17) 0.0024(14) 0.0099(14) 0.0078(16)
C10 0.055(2) 0.0357(18) 0.0260(16) -0.0069(14) 0.0018(14) 0.0136(17)
C11 0.0467(19) 0.0296(17) 0.0364(18) -0.0041(14) -0.0062(15) 0.0031(16)
C12 0.0323(16) 0.0311(17) 0.0358(17) -0.0002(14) -0.0001(13) 0.0010(14)
C13 0.0258(15) 0.0290(16) 0.0342(16) -0.0049(13) 0.0067(12) -0.0035(13)
C14 0.0215(14) 0.0244(15) 0.0262(14) 0.0038(12) 0.0022(11) 0.0029(12)

loop_
_atom_type_symbol
_atom_type_description
_atom_type_scat_dispersion_real
_atom_type_scat_dispersion_imag
_atom_type_scat_source
C C 0.0033 0.0016 'International Tables Vol C Tables 4.2.6.8 and 6.1.1.4'
H H 0.0000 0.0000 'International Tables Vol C Tables 4.2.6.8 and 6.1.1.4'
Cl Cl 0.1484 0.1585 'International Tables Vol C Tables 4.2.6.8 and 6.1.1.4'
Cu Cu 0.3201 1.2651 'International Tables Vol C Tables 4.2.6.8 and 6.1.1.4'
N N 0.0061 0.0033 'International Tables Vol C Tables 4.2.6.8 and 6.1.1.4'
O O 0.0106 0.0060 'International Tables Vol C Tables 4.2.6.8 and 6.1.1.4'

loop_
_geom_angle_atom_site_label_1
_geom_angle_atom_site_label_2
_geom_angle_atom_site_label_3
_geom_angle
_geom_angle_site_symmetry_1
_geom_angle_site_symmetry_3
O1 Cu1 O1 180.00(12) 5_666 .
O4 Cu1 O1 90.95(7) . .
O4 Cu1 O1 90.95(7) 5_666 5_666
O4 Cu1 O1 89.05(7) 5_666 .
O4 Cu1 O1 89.05(7) . 5_666
O4 Cu1 O4 180.0 5_666 .
O4 Cu1 O5 89.71(7) . 5_666
O4 Cu1 O5 90.29(7) 5_666 5_666
O4 Cu1 O5 89.71(7) 5_666 .
O4 Cu1 O5 90.29(7) . .
O5 Cu1 O1 89.16(7) . .
O5 Cu1 O1 90.84(7) . 5_666
O5 Cu1 O1 90.84(7) 5_666 .
O5 Cu1 O1 89.16(7) 5_666 5_666
O5 Cu1 O5 180.00(6) . 5_666
O6 Cu2 O6 127.64(11) . 2_556
O6 Cu2 O9 110.76(8) . 2_556
O6 Cu2 O9 110.76(8) 2_556 .
O6 Cu2 O9 102.41(8) 2_556 2_556
O6 Cu2 O9 102.41(8) . .
O9 Cu2 O9 99.62(12) 2_556 .
C7 O1 Cu1 125.57(17) . .
C1 O3 C6 116.3(2) . .
Cu1 O4 H4A 110.9 . .
Cu1 O4 H4B 110.7 . .
H4A O4 H4B 102.9 . .
Cu1 O5 H5A 110.3 . .
Cu1 O5 H5B 110.6 . .
H5A O5 H5B 103.4 . .
C14 O6 Cu2 112.87(16) . .
C8 O8 C13 115.8(2) . .
Cu2 O9 H9A 111.0 . .
Cu2 O9 H9B 110.3 . .
H9A O9 H9B 103.2 . .
C1 N1 C5 118.4(2) . .
C8 N2 C9 118.1(3) . .
O3 C1 C2 118.1(3) . .
N1 C1 O3 119.7(2) . .
N1 C1 C2 122.2(3) . .
C1 C2 Cl1 120.8(2) . .
C3 C2 Cl1 120.8(2) . .
C3 C2 C1 118.4(3) . .
C2 C3 H3 120.1 . .
C2 C3 C4 119.7(3) . .
C4 C3 H3 120.1 . .
C3 C4 Cl2 120.7(2) . .
C3 C4 C5 117.7(3) . .
C5 C4 Cl2 121.7(2) . .
N1 C5 Cl3 115.5(2) . .
N1 C5 C4 123.6(3) . .
C4 C5 Cl3 120.9(2) . .
O3 C6 H6A 109.7 . .
O3 C6 H6B 109.7 . .
O3 C6 C7 109.7(2) . .
H6A C6 H6B 108.2 . .
C7 C6 H6A 109.7 . .
C7 C6 H6B 109.7 . .
O1 C7 C6 114.0(2) . .
O2 C7 O1 125.5(3) . .
O2 C7 C6 120.4(2) . .
O8 C8 C12 118.6(3) . .
N2 C8 O8 119.2(3) . .
N2 C8 C12 122.3(3) . .
N2 C9 Cl6 115.1(2) . .
N2 C9 C10 123.8(3) . .
C10 C9 Cl6 121.1(2) . .
C9 C10 Cl5 122.2(3) . .
C9 C10 C11 117.8(3) . .
C11 C10 Cl5 120.0(2) . .
C10 C11 H11 120.2 . .
C12 C11 C10 119.5(3) . .
C12 C11 H11 120.2 . .
C8 C12 Cl4 120.7(2) . .
C11 C12 Cl4 120.9(2) . .
C11 C12 C8 118.4(3) . .
O8 C13 H13A 109.9 . .
O8 C13 H13B 109.9 . .
O8 C13 C14 109.1(2) . .
H13A C13 H13B 108.3 . .
C14 C13 H13A 109.9 . .
C14 C13 H13B 109.9 . .
O6 C14 C13 113.7(2) . .
O7 C14 O6 123.2(2) . .
O7 C14 C13 123.1(2) . .

loop_
_geom_bond_atom_site_label_1
_geom_bond_atom_site_label_2
_geom_bond_distance
_geom_bond_site_symmetry_2
Cu1 O1 2.1301(17) 5_666
Cu1 O1 2.1301(17) .
Cu1 O4 2.0741(18) 5_666
Cu1 O4 2.0741(18) .
Cu1 O5 2.0947(17) 5_666
Cu1 O5 2.0946(17) .
Cu2 O6 1.9502(18) 2_556
Cu2 O6 1.9501(18) .
Cu2 O9 1.9744(18) .
Cu2 O9 1.9744(18) 2_556
Cl1 C2 1.726(3) .
Cl2 C4 1.721(3) .
Cl3 C5 1.733(3) .
Cl4 C12 1.723(3) .
Cl5 C10 1.725(3) .
Cl6 C9 1.732(3) .
O1 C7 1.270(3) .
O2 C7 1.244(3) .
O3 C1 1.344(3) .
O3 C6 1.436(3) .
O4 H4A 0.8768 .
O4 H4B 0.8757 .
O5 H5A 0.8687 .
O5 H5B 0.8709 .
O6 C14 1.285(3) .
O7 C14 1.238(3) .
O8 C8 1.355(3) .
O8 C13 1.430(3) .
O9 H9A 0.8705 .
O9 H9B 0.8678 .
N1 C1 1.314(3) .
N1 C5 1.329(3) .
N2 C8 1.320(3) .
N2 C9 1.332(4) .
C1 C2 1.405(4) .
C2 C3 1.369(4) .
C3 H3 0.9300 .
C3 C4 1.373(4) .
C4 C5 1.382(4) .
C6 H6A 0.9700 .
C6 H6B 0.9700 .
C6 C7 1.511(4) .
C8 C12 1.403(4) .
C9 C10 1.374(4) .
C10 C11 1.380(4) .
C11 H11 0.9300 .
C11 C12 1.370(4) .
C13 H13A 0.9700 .
C13 H13B 0.9700 .
C13 C14 1.501(4) .

loop_
_geom_hbond_atom_site_label_D
_geom_hbond_atom_site_label_H
_geom_hbond_atom_site_label_A
_geom_hbond_distance_DH
_geom_hbond_distance_HA
_geom_hbond_distance_DA
_geom_hbond_angle_DHA
_geom_hbond_site_symmetry_A
O4 H4A O6 0.88 2.01 2.838(3) 156.7 5_666
O4 H4B O2 0.88 1.92 2.767(3) 163.8 1_545
O5 H5A O7 0.87 2.14 2.829(2) 136.1 6_665
O5 H5B O2 0.87 1.89 2.647(3) 144.3 .
O9 H9A O1 0.87 2.01 2.717(3) 137.4 .
O9 H9B O7 0.87 1.97 2.704(3) 141.7 2_566
